data_7718312
loop_
_publ_author_name
'Kumar, Amit'
'Golwankar, Riddhi R.'
'Pyrch, Mikaela M. F.'
'Cooper, Fynn L.'
'Arehart, Grant A.'
'Carter, Korey P.'
'Oliver, Allen G.'
'Day, Victor W.'
'Forbes, Tori Z.'
'Blakemore, James D.'

_publ_section_title
;
 Macrocyclic control of electron transfer to high valent uranium in
 heterobimetallic complexes.
;
_journal_issue 20
_journal_name_full 'Dalton transactions (Cambridge, England : 2003)'
_journal_page_first 8061
_journal_page_last 8075
_journal_paper_doi 10.1039/d4dt03503h
_journal_volume 54
_journal_year 2025
_chemical_formula_moiety 'C25 H27 Ca F6 N3 O13 S2 U'
_chemical_formula_sum 'C25 H27 Ca F6 N3 O13 S2 U'
_chemical_formula_weight 1033.72
_chemical_properties_physical Moisture-sensitive
_space_group_crystal_system orthorhombic
_space_group_IT_number 33
_space_group_name_Hall 'P 2c -2n'
_space_group_name_H-M_alt 'P n a 21'
_atom_sites_solution_hydrogens geom
_atom_sites_solution_primary direct
_audit_creation_method
;FinalCif V146 by Daniel Kratzert, Freiburg 2025, 
https://dkratzert.de/finalcif.html
;
_audit_update_record
;
2025-02-25 deposited with the CCDC.	2025-03-12 downloaded from the CCDC.
;
_cell_angle_alpha 90
_cell_angle_beta 90
_cell_angle_gamma 90
_cell_formula_units_Z 4
_cell_length_a 15.7347(10)
_cell_length_b 10.8087(7)
_cell_length_c 19.3100(12)
_cell_measurement_reflns_used 9771
_cell_measurement_temperature 120(2)
_cell_measurement_theta_max 28.3015
_cell_measurement_theta_min 2.287
_cell_volume 3284.1(4)
_computing_cell_refinement 'SAINT V8.40B'
_computing_data_reduction 'SAINT V8.40B'
_computing_molecular_graphics 'ShelXle (H\"ubschle 2011)'
_computing_publication_material 'SHELXL 2018/3 (Sheldrick, 2018)'
_computing_structure_refinement 'SHELXL-2018/3 (Sheldrick, 2018)'
_computing_structure_solution 'SHELXS (G. Sheldrick)'
_diffrn_ambient_environment N~2~
_diffrn_ambient_temperature 120(2)
_diffrn_detector CMOS
_diffrn_detector_area_resol_mean 7.41
_diffrn_detector_type 'Bruker PHOTON-II'
_diffrn_measured_fraction_theta_full 0.999
_diffrn_measured_fraction_theta_max 0.999
_diffrn_measurement_device 'three-circle diffractometer'
_diffrn_measurement_device_type 'Bruker APEX2'
_diffrn_measurement_method '\w and \f scans'
_diffrn_measurement_specimen_support 'MiTeGen micromount'
_diffrn_radiation_monochromator 'Bruker TRIUMPH curved-graphite'
_diffrn_radiation_probe x-ray
_diffrn_radiation_type MoK\a
_diffrn_radiation_wavelength 0.71073
_diffrn_reflns_av_R_equivalents 0.0449
_diffrn_reflns_av_unetI/netI 0.0222
_diffrn_reflns_Laue_measured_fraction_full 0.999
_diffrn_reflns_Laue_measured_fraction_max 0.999
_diffrn_reflns_limit_h_max 20
_diffrn_reflns_limit_h_min -20
_diffrn_reflns_limit_k_max 14
_diffrn_reflns_limit_k_min -14
_diffrn_reflns_limit_l_max 25
_diffrn_reflns_limit_l_min -25
_diffrn_reflns_number 87657
_diffrn_reflns_point_group_measured_fraction_full 0.999
_diffrn_reflns_point_group_measured_fraction_max 0.999
_diffrn_reflns_theta_full 25.242
_diffrn_reflns_theta_max 28.314
_diffrn_reflns_theta_min 2.159
_diffrn_source 'fine-focus sealed X-ray tube'
_diffrn_source_current 35
_diffrn_source_type 'fine-focus sealed tube'
_diffrn_source_voltage 50
_exptl_absorpt_coefficient_mu 5.329
_exptl_absorpt_correction_T_max 0.7457
_exptl_absorpt_correction_T_min 0.6450
_exptl_absorpt_correction_type multi-scan
_exptl_absorpt_process_details
;
 SADABS 2016/2: Krause, L., Herbst-Irmer, R., Sheldrick G.M. & Stalke D.,
 J. Appl. Cryst. 48 (2015) 3-10
;
_exptl_crystal_colour orange
_exptl_crystal_density_diffrn 2.091
_exptl_crystal_description block
_exptl_crystal_F_000 2000
_exptl_crystal_recrystallization_method 'Re-crystallisation from solvent'
_exptl_crystal_size_max 0.164
_exptl_crystal_size_mid 0.128
_exptl_crystal_size_min 0.074
_exptl_transmission_factor_max 0.7457
_exptl_transmission_factor_min 0.6450
_refine_diff_density_max 2.507
_refine_diff_density_min -1.558
_refine_diff_density_rms 0.119
_refine_ls_abs_structure_details
;
 Refined as an inversion twin.
;
_refine_ls_abs_structure_Flack 0.516(8)
_refine_ls_extinction_method none
_refine_ls_goodness_of_fit_ref 1.094
_refine_ls_hydrogen_treatment constr
_refine_ls_matrix_type full
_refine_ls_number_parameters 492
_refine_ls_number_reflns 8182
_refine_ls_number_restraints 149
_refine_ls_restrained_S_all 1.114
_refine_ls_R_factor_all 0.0361
_refine_ls_R_factor_gt 0.0318
_refine_ls_shift/su_max 0.011
_refine_ls_shift/su_mean 0.000
_refine_ls_structure_factor_coef Fsqd
_refine_ls_weighting_details 'w=1/[\s^2^(Fo^2^)+(0.0236P)^2^+12.6102P] where P=(Fo^2^+2Fc^2^)/3'
_refine_ls_weighting_scheme calc
_refine_ls_wR_factor_gt 0.0659
_refine_ls_wR_factor_ref 0.0675
_reflns_Friedel_coverage 0.943
_reflns_Friedel_fraction_full 0.999
_reflns_Friedel_fraction_max 0.998
_reflns_number_gt 7541
_reflns_number_total 8182
_reflns_threshold_expression 'I > 2\s(I)'
_cod_data_source_file d4dt03503h3.cif
_cod_data_source_block ak2153n-no33
_cod_depositor_comments 'Adding full bibliography for 7718311--7718320.cif.'
_cod_database_code 7718312
_shelx_shelxl_version_number 2018/3
_shelx_space_group_comment
;
The symmetry employed for this shelxl refinement is uniquely defined
by the following loop, which should always be used as a source of
symmetry information in preference to the above space-group names.
They are only intended as comments.
;
_shelx_estimated_absorpt_t_min 0.475
_shelx_estimated_absorpt_t_max 0.694
_diffrn_measurement_ambient_temperature_device_make 'Oxford Cryostream 700'

loop_
_space_group_symop_operation_xyz
'x, y, z'
'-x, -y, z+1/2'
'x+1/2, -y+1/2, z'
'-x+1/2, y+1/2, z+1/2'

loop_
_atom_site_label
_atom_site_type_symbol
_atom_site_fract_x
_atom_site_fract_y
_atom_site_fract_z
_atom_site_U_iso_or_equiv
_atom_site_adp_type
_atom_site_occupancy
_atom_site_site_symmetry_order
_atom_site_calc_flag
_atom_site_refinement_flags_posn
_atom_site_refinement_flags_adp
_atom_site_refinement_flags_occupancy
_atom_site_disorder_assembly
_atom_site_disorder_group
U1 U 0.48021(2) 0.91695(2) 0.25018(3) 0.01868(6) Uani 1 1 d . . . . .
Ca1 Ca 0.64307(8) 1.16658(11) 0.24408(12) 0.0151(3) Uani 1 1 d . . . . .
O1 O 0.5675(5) 1.0138(7) 0.1715(4) 0.0233(16) Uani 1 1 d . . . . .
O2 O 0.5814(4) 1.0131(7) 0.3165(3) 0.0202(15) Uani 1 1 d . . . . .
O3 O 0.7403(4) 1.0710(6) 0.3308(3) 0.0222(12) Uani 1 1 d . . . . .
O4 O 0.7883(3) 1.2365(5) 0.2361(2) 0.0184(12) Uani 1 1 d . . . . .
O5 O 0.7186(4) 1.0939(5) 0.1405(3) 0.0228(13) Uani 1 1 d . . . . .
O7 O 0.4188(3) 1.0538(4) 0.2516(7) 0.0360(12) Uani 1 1 d . . . . .
O8 O 0.5381(3) 0.7768(4) 0.2497(7) 0.0313(10) Uani 1 1 d . . . . .
N1 N 0.4257(7) 0.8575(13) 0.1335(6) 0.047(3) Uani 1 1 d . . . . .
N2 N 0.4413(6) 0.8660(10) 0.3752(5) 0.033(2) Uani 1 1 d . . . . .
N3 N 0.3345(4) 0.8053(5) 0.2580(5) 0.0328(18) Uani 1 1 d D . . . .
C1 C 0.4730(8) 0.8484(12) 0.0788(7) 0.043(3) Uani 1 1 d . U . . .
H1 H 0.448325 0.806228 0.040614 0.052 Uiso 1 1 calc R U . . .
C2 C 0.5571(9) 0.8936(12) 0.0685(7) 0.041(3) Uani 1 1 d . U . . .
C3 C 0.5996(8) 0.8560(11) 0.0064(5) 0.044(3) Uani 1 1 d . U . . .
H3 H 0.570341 0.804041 -0.025325 0.053 Uiso 1 1 calc R U . . .
C4 C 0.6800(9) 0.8915(11) -0.0088(6) 0.044(3) Uani 1 1 d . U . . .
H4 H 0.706940 0.863031 -0.049866 0.053 Uiso 1 1 calc R U . . .
C5 C 0.7228(7) 0.9707(10) 0.0365(6) 0.035(2) Uani 1 1 d . U . . .
H5 H 0.779748 0.994692 0.027187 0.042 Uiso 1 1 calc R U . . .
C6 C 0.6825(6) 1.0130(9) 0.0940(5) 0.024(2) Uani 1 1 d . U . . .
C7 C 0.6010(6) 0.9728(10) 0.1128(5) 0.022(2) Uani 1 1 d . U . . .
C8 C 0.7957(5) 1.1542(8) 0.1193(5) 0.0274(18) Uani 1 1 d . . . . .
H8A H 0.792044 1.178956 0.070071 0.033 Uiso 1 1 calc R U . . .
H8B H 0.844715 1.097680 0.124994 0.033 Uiso 1 1 calc R U . . .
C9 C 0.8064(5) 1.2666(8) 0.1646(4) 0.0252(17) Uani 1 1 d . . . . .
H9A H 0.865380 1.297754 0.160663 0.030 Uiso 1 1 calc R U . . .
H9B H 0.767458 1.332750 0.148840 0.030 Uiso 1 1 calc R U . . .
C10 C 0.8536(5) 1.1659(8) 0.2684(4) 0.030(2) Uani 1 1 d . . . . .
H10A H 0.906437 1.215136 0.271970 0.036 Uiso 1 1 calc R U . . .
H10B H 0.865684 1.090285 0.241167 0.036 Uiso 1 1 calc R U . . .
C11 C 0.8210(5) 1.1320(8) 0.3401(4) 0.0247(17) Uani 1 1 d . . . . .
H11A H 0.861633 1.076093 0.363585 0.030 Uiso 1 1 calc R U . . .
H11B H 0.813973 1.207316 0.368656 0.030 Uiso 1 1 calc R U . . .
C12 C 0.7023(6) 1.0193(9) 0.3880(5) 0.0214(19) Uani 1 1 d . U . . .
C13 C 0.7439(6) 1.0024(10) 0.4510(5) 0.032(2) Uani 1 1 d . U . . .
H13 H 0.800973 1.028593 0.457267 0.039 Uiso 1 1 calc R U . . .
C14 C 0.6998(8) 0.9467(13) 0.5038(7) 0.050(3) Uani 1 1 d . U . . .
H14 H 0.727618 0.933730 0.546847 0.060 Uiso 1 1 calc R U . . .
C15 C 0.6186(8) 0.9097(11) 0.4969(6) 0.045(3) Uani 1 1 d . U . . .
H15 H 0.590102 0.873364 0.535212 0.054 Uiso 1 1 calc R U . . .
C16 C 0.5746(7) 0.9244(10) 0.4328(6) 0.034(3) Uani 1 1 d . U . . .
C17 C 0.6181(6) 0.9854(10) 0.3778(5) 0.022(2) Uani 1 1 d . U . . .
C18 C 0.4877(8) 0.8807(12) 0.4285(7) 0.041(3) Uani 1 1 d . U . . .
H18 H 0.461814 0.860186 0.471472 0.049 Uiso 1 1 calc R U . . .
C19 C 0.3548(7) 0.8163(14) 0.3877(6) 0.055(4) Uani 0.609(13) 1 d D . P A 1
H19A H 0.314568 0.885343 0.395618 0.082 Uiso 0.609(13) 1 calc R U P A 1
H19B H 0.355021 0.763289 0.429520 0.082 Uiso 0.609(13) 1 calc R U P A 1
C20 C 0.3267(11) 0.7414(13) 0.3255(5) 0.034(4) Uani 0.609(13) 1 d D U P A 1
H20A H 0.360830 0.664547 0.323768 0.052 Uiso 0.609(13) 1 calc R U P A 1
H20B H 0.266574 0.717208 0.332139 0.052 Uiso 0.609(13) 1 calc R U P A 1
C21 C 0.3261(11) 0.7225(13) 0.1972(5) 0.032(4) Uani 0.609(13) 1 d D U P A 1
H21A H 0.268826 0.684670 0.196453 0.048 Uiso 0.609(13) 1 calc R U P A 1
H21B H 0.368774 0.655373 0.199777 0.048 Uiso 0.609(13) 1 calc R U P A 1
C22 C 0.3399(9) 0.7987(14) 0.1318(7) 0.056(4) Uani 0.609(13) 1 d D U P A 1
H22A H 0.335183 0.744631 0.090628 0.084 Uiso 0.609(13) 1 calc R U P A 1
H22B H 0.295647 0.863481 0.128480 0.084 Uiso 0.609(13) 1 calc R U P A 1
C23 C 0.2631(6) 0.8972(10) 0.2538(16) 0.038(4) Uani 0.609(13) 1 d D U P A 1
H23A H 0.265800 0.940841 0.209383 0.057 Uiso 0.609(13) 1 calc R U P A 1
H23B H 0.268402 0.957045 0.291733 0.057 Uiso 0.609(13) 1 calc R U P A 1
H23C H 0.208665 0.853841 0.257647 0.057 Uiso 0.609(13) 1 calc R U P A 1
C19' C 0.3548(7) 0.8163(14) 0.3877(6) 0.055(4) Uani 0.391(13) 1 d D . P A 2
H19C H 0.329678 0.859907 0.427901 0.082 Uiso 0.391(13) 1 calc R U P A 2
H19D H 0.359400 0.727616 0.399946 0.082 Uiso 0.391(13) 1 calc R U P A 2
C20' C 0.2955(12) 0.829(3) 0.3266(6) 0.050(8) Uani 0.391(13) 1 d D U P A 2
H21C H 0.247367 0.771346 0.332993 0.059 Uiso 0.391(13) 1 calc R U P A 2
H21D H 0.271954 0.914222 0.326648 0.059 Uiso 0.391(13) 1 calc R U P A 2
C21' C 0.2899(14) 0.845(3) 0.1942(6) 0.048(7) Uani 0.391(13) 1 d D U P A 2
H20C H 0.285892 0.936594 0.192829 0.058 Uiso 0.391(13) 1 calc R U P A 2
H20D H 0.231621 0.810801 0.193359 0.058 Uiso 0.391(13) 1 calc R U P A 2
C22' C 0.3399(9) 0.7987(14) 0.1318(7) 0.056(4) Uani 0.391(13) 1 d D U P A 2
H22C H 0.345436 0.707501 0.133823 0.084 Uiso 0.391(13) 1 calc R U P A 2
H22D H 0.310093 0.820920 0.088451 0.084 Uiso 0.391(13) 1 calc R U P A 2
C23' C 0.3473(12) 0.6682(9) 0.2601(16) 0.035(6) Uani 0.391(13) 1 d D U P A 2
H23D H 0.358451 0.637596 0.213173 0.052 Uiso 0.391(13) 1 calc R U P A 2
H23E H 0.295961 0.628440 0.278360 0.052 Uiso 0.391(13) 1 calc R U P A 2
H23F H 0.395692 0.648638 0.290046 0.052 Uiso 0.391(13) 1 calc R U P A 2
S1 S 0.56632(16) 1.3425(3) 0.10488(13) 0.0243(5) Uani 1 1 d . . . . .
O11 O 0.5870(6) 1.3189(7) 0.1765(4) 0.048(2) Uani 1 1 d . . . . .
O12 O 0.4836(6) 1.3056(9) 0.0869(6) 0.058(3) Uani 1 1 d . . . . .
O13 O 0.6285(7) 1.3162(12) 0.0541(5) 0.058(3) Uani 1 1 d . . . . .
C24 C 0.5599(8) 1.5112(12) 0.1057(6) 0.036(3) Uani 1 1 d . . . . .
F11 F 0.4988(5) 1.5501(6) 0.1474(5) 0.0584(19) Uani 1 1 d . . . . .
F12 F 0.5454(6) 1.5542(6) 0.0416(4) 0.065(2) Uani 1 1 d . . . . .
F13 F 0.6301(7) 1.5619(9) 0.1225(6) 0.065(3) Uani 1 1 d . . . . .
S2 S 0.58554(17) 1.3442(3) 0.38460(13) 0.0266(6) Uani 1 1 d . . . . .
O21 O 0.6505(7) 1.3149(7) 0.3369(4) 0.059(2) Uani 1 1 d . . . . .
O22 O 0.6140(8) 1.3341(11) 0.4528(5) 0.062(3) Uani 1 1 d . . . . .
O23 O 0.5050(7) 1.2863(10) 0.3733(7) 0.086(4) Uani 1 1 d . U . . .
C25 C 0.5642(7) 1.5068(12) 0.3679(7) 0.038(3) Uani 1 1 d . . . . .
F21 F 0.5435(7) 1.5238(7) 0.3036(4) 0.080(3) Uani 1 1 d . . . . .
F22 F 0.6305(9) 1.5759(8) 0.3835(7) 0.073(4) Uani 1 1 d . . . . .
F23 F 0.4972(5) 1.5454(8) 0.4067(6) 0.072(2) Uani 1 1 d . . . . .

loop_
_atom_site_aniso_label
_atom_site_aniso_U_11
_atom_site_aniso_U_22
_atom_site_aniso_U_33
_atom_site_aniso_U_23
_atom_site_aniso_U_13
_atom_site_aniso_U_12
U1 0.01468(10) 0.01331(9) 0.02805(12) 0.0028(2) -0.0009(2) -0.00156(9)
Ca1 0.0154(5) 0.0147(5) 0.0151(7) 0.0012(7) 0.0001(7) -0.0010(4)
O1 0.028(3) 0.026(4) 0.016(3) -0.001(3) -0.008(3) -0.014(3)
O2 0.021(3) 0.028(4) 0.012(3) 0.003(2) 0.002(2) -0.008(3)
O3 0.024(3) 0.028(3) 0.015(3) 0.000(2) -0.004(2) -0.010(2)
O4 0.015(2) 0.024(2) 0.016(4) 0.002(2) -0.0003(17) -0.0024(18)
O5 0.028(3) 0.023(3) 0.017(3) -0.008(2) 0.006(2) -0.012(2)
O7 0.021(2) 0.023(2) 0.064(4) -0.003(6) 0.000(6) 0.0051(17)
O8 0.030(2) 0.0128(19) 0.051(3) 0.000(6) 0.002(6) -0.0008(16)
N1 0.037(5) 0.061(7) 0.042(6) 0.008(5) -0.014(4) -0.024(5)
N2 0.028(4) 0.041(6) 0.029(5) 0.017(4) 0.007(4) -0.009(4)
N3 0.021(3) 0.028(3) 0.049(5) 0.000(4) 0.004(4) -0.013(2)
C1 0.050(5) 0.044(5) 0.036(5) -0.007(4) -0.016(4) -0.022(4)
C2 0.051(6) 0.040(5) 0.033(5) -0.002(4) -0.007(4) -0.016(4)
C3 0.062(6) 0.041(5) 0.028(4) -0.018(4) -0.001(4) -0.014(4)
C4 0.057(6) 0.042(5) 0.034(5) -0.012(4) 0.008(4) -0.008(4)
C5 0.043(5) 0.029(4) 0.033(4) -0.015(4) 0.004(4) -0.009(4)
C6 0.034(4) 0.020(4) 0.018(4) -0.003(3) -0.008(3) -0.007(3)
C7 0.027(4) 0.023(4) 0.017(4) -0.001(3) -0.002(3) -0.013(3)
C8 0.025(4) 0.029(4) 0.028(4) -0.008(4) 0.011(3) -0.010(3)
C9 0.023(4) 0.025(4) 0.027(4) 0.000(3) 0.005(3) -0.005(3)
C10 0.016(3) 0.027(4) 0.047(6) 0.007(3) -0.004(3) -0.004(3)
C11 0.023(4) 0.028(4) 0.023(4) 0.007(3) -0.007(3) -0.007(3)
C12 0.025(4) 0.023(4) 0.017(4) 0.003(3) 0.000(3) 0.003(3)
C13 0.028(4) 0.038(5) 0.032(4) 0.010(4) -0.002(3) -0.003(4)
C14 0.048(5) 0.056(6) 0.045(5) 0.013(5) -0.011(4) -0.006(5)
C15 0.054(5) 0.047(5) 0.035(4) 0.018(4) 0.005(4) -0.006(4)
C16 0.031(4) 0.039(5) 0.030(4) 0.008(4) -0.001(4) 0.000(4)
C17 0.027(4) 0.020(4) 0.020(4) 0.005(3) 0.007(3) -0.004(3)
C18 0.049(5) 0.046(6) 0.027(4) 0.008(4) 0.006(4) -0.004(4)
C19 0.035(6) 0.087(10) 0.042(6) 0.004(6) 0.014(5) -0.029(6)
C20 0.031(6) 0.032(6) 0.041(6) 0.002(5) 0.000(5) -0.011(5)
C21 0.030(6) 0.029(6) 0.037(6) 0.003(5) 0.000(5) -0.010(5)
C22 0.052(5) 0.064(5) 0.052(5) -0.001(4) -0.011(4) -0.018(4)
C23 0.021(5) 0.039(6) 0.052(8) -0.010(10) 0.015(9) -0.010(5)
C19' 0.035(6) 0.087(10) 0.042(6) 0.004(6) 0.014(5) -0.029(6)
C20' 0.044(9) 0.046(10) 0.058(10) 0.009(7) 0.009(7) 0.003(6)
C21' 0.041(9) 0.046(9) 0.057(9) -0.004(7) -0.016(7) -0.009(6)
C22' 0.052(5) 0.064(5) 0.052(5) -0.001(4) -0.011(4) -0.018(4)
C23' 0.032(8) 0.024(8) 0.048(13) 0.017(9) 0.002(9) -0.017(7)
S1 0.0230(11) 0.0246(12) 0.0254(11) -0.0010(9) -0.0015(9) 0.0040(9)
O11 0.075(6) 0.035(4) 0.034(4) 0.010(3) 0.011(4) 0.032(4)
O12 0.038(4) 0.048(5) 0.089(7) -0.021(5) 0.005(5) -0.001(4)
O13 0.056(5) 0.066(7) 0.054(6) -0.012(5) 0.025(5) 0.000(5)
C24 0.037(6) 0.030(5) 0.040(6) -0.004(5) -0.010(5) 0.009(4)
F11 0.063(4) 0.038(4) 0.075(5) -0.005(4) 0.011(4) 0.023(3)
F12 0.099(6) 0.046(4) 0.050(4) 0.018(3) -0.023(4) 0.009(4)
F13 0.053(5) 0.042(5) 0.100(8) -0.008(5) -0.017(6) -0.021(4)
S2 0.0302(12) 0.0244(12) 0.0252(12) 0.0031(10) -0.0044(10) -0.0007(11)
O21 0.106(7) 0.036(4) 0.033(4) 0.005(3) 0.031(4) 0.029(5)
O22 0.083(7) 0.064(7) 0.039(5) 0.017(5) -0.020(5) -0.001(6)
O23 0.067(6) 0.050(6) 0.142(9) 0.037(6) -0.060(6) -0.025(5)
C25 0.028(5) 0.034(6) 0.052(8) 0.006(6) 0.009(5) 0.000(4)
F21 0.151(8) 0.041(4) 0.048(4) 0.016(3) -0.014(5) 0.029(5)
F22 0.063(6) 0.034(5) 0.122(9) -0.013(5) 0.000(7) -0.017(4)
F23 0.048(4) 0.056(5) 0.112(7) 0.011(5) 0.022(5) 0.024(4)

loop_
_atom_type_symbol
_atom_type_description
_atom_type_scat_dispersion_real
_atom_type_scat_dispersion_imag
_atom_type_scat_source
C C 0.0033 0.0016 'International Tables Vol C Tables 4.2.6.8 and 6.1.1.4'
H H 0.0000 0.0000 'International Tables Vol C Tables 4.2.6.8 and 6.1.1.4'
N N 0.0061 0.0033 'International Tables Vol C Tables 4.2.6.8 and 6.1.1.4'
O O 0.0106 0.0060 'International Tables Vol C Tables 4.2.6.8 and 6.1.1.4'
F F 0.0171 0.0103 'International Tables Vol C Tables 4.2.6.8 and 6.1.1.4'
S S 0.1246 0.1234 'International Tables Vol C Tables 4.2.6.8 and 6.1.1.4'
Ca Ca 0.2262 0.3064 'International Tables Vol C Tables 4.2.6.8 and 6.1.1.4'
U U -9.6767 9.6646 'International Tables Vol C Tables 4.2.6.8 and 6.1.1.4'

loop_
_geom_angle_atom_site_label_1
_geom_angle_atom_site_label_2
_geom_angle_atom_site_label_3
_geom_angle
_geom_angle_site_symmetry_1
_geom_angle_site_symmetry_3
_geom_angle_publ_flag
O7 U1 O8 177.8(3) . . ?
O7 U1 O2 89.5(3) . . ?
O8 U1 O2 91.9(3) . . ?
O7 U1 O1 87.4(4) . . ?
O8 U1 O1 94.5(4) . . ?
O2 U1 O1 75.42(19) . . ?
O7 U1 N1 92.4(5) . . ?
O8 U1 N1 87.2(5) . . ?
O2 U1 N1 149.3(3) . . ?
O1 U1 N1 74.1(3) . . ?
O7 U1 N2 92.0(5) . . ?
O8 U1 N2 86.8(5) . . ?
O2 U1 N2 74.7(3) . . ?
O1 U1 N2 150.1(3) . . ?
N1 U1 N2 135.8(3) . . ?
O7 U1 N3 84.6(2) . . ?
O8 U1 N3 93.3(2) . . ?
O2 U1 N3 142.4(3) . . ?
O1 U1 N3 141.0(3) . . ?
N1 U1 N3 68.2(3) . . ?
N2 U1 N3 68.4(3) . . ?
O7 U1 Ca1 76.69(16) . . ?
O8 U1 Ca1 105.45(14) . . ?
O2 U1 Ca1 37.92(17) . . ?
O1 U1 Ca1 40.39(17) . . ?
N1 U1 Ca1 113.2(3) . . ?
N2 U1 Ca1 110.6(2) . . ?
N3 U1 Ca1 161.24(14) . . ?
O11 Ca1 O2 133.1(3) . . ?
O11 Ca1 O21 88.0(3) . . ?
O2 Ca1 O21 92.6(3) . . ?
O11 Ca1 O4 96.0(3) . . ?
O2 Ca1 O4 130.0(2) . . ?
O21 Ca1 O4 78.1(3) . . ?
O11 Ca1 O5 87.2(2) . . ?
O2 Ca1 O5 117.0(2) . . ?
O21 Ca1 O5 142.7(3) . . ?
O4 Ca1 O5 65.74(19) . . ?
O11 Ca1 O1 88.4(3) . . ?
O2 Ca1 O1 70.82(16) . . ?
O21 Ca1 O1 153.0(3) . . ?
O4 Ca1 O1 128.9(2) . . ?
O5 Ca1 O1 63.7(2) . . ?
O11 Ca1 O3 157.2(3) . . ?
O2 Ca1 O3 64.2(2) . . ?
O21 Ca1 O3 75.3(3) . . ?
O4 Ca1 O3 65.89(18) . . ?
O5 Ca1 O3 96.8(3) . . ?
O1 Ca1 O3 113.6(2) . . ?
O11 Ca1 C9 77.9(3) . . ?
O2 Ca1 C9 148.3(2) . . ?
O21 Ca1 C9 95.4(3) . . ?
O4 Ca1 C9 25.51(18) . . ?
O5 Ca1 C9 47.54(19) . . ?
O1 Ca1 C9 110.0(2) . . ?
O3 Ca1 C9 88.2(2) . . ?
O11 Ca1 S2 86.95(18) . . ?
O2 Ca1 S2 79.51(19) . . ?
O21 Ca1 S2 19.1(2) . . ?
O4 Ca1 S2 97.19(14) . . ?
O5 Ca1 S2 161.25(14) . . ?
O1 Ca1 S2 133.87(19) . . ?
O3 Ca1 S2 82.11(17) . . ?
C9 Ca1 S2 113.75(16) . . ?
O11 Ca1 U1 106.0(2) . . ?
O2 Ca1 U1 36.36(16) . . ?
O21 Ca1 U1 119.5(2) . . ?
O4 Ca1 U1 151.78(13) . . ?
O5 Ca1 U1 97.31(14) . . ?
O1 Ca1 U1 37.12(17) . . ?
O3 Ca1 U1 95.78(14) . . ?
C9 Ca1 U1 144.81(16) . . ?
S2 Ca1 U1 101.42(7) . . ?
C7 O1 U1 130.5(7) . . ?
C7 O1 Ca1 121.2(6) . . ?
U1 O1 Ca1 102.5(3) . . ?
C7 O1 O2 145.1(7) . . ?
U1 O1 O2 52.2(2) . . ?
Ca1 O1 O2 53.0(2) . . ?
C17 O2 U1 133.3(6) . . ?
C17 O2 Ca1 119.7(6) . . ?
U1 O2 Ca1 105.7(3) . . ?
C17 O2 O1 155.2(7) . . ?
U1 O2 O1 52.4(2) . . ?
Ca1 O2 O1 56.2(2) . . ?
C12 O3 C11 118.0(7) . . ?
C12 O3 Ca1 116.2(5) . . ?
C11 O3 Ca1 115.7(5) . . ?
C10 O4 C9 113.4(6) . . ?
C10 O4 Ca1 119.2(4) . . ?
C9 O4 Ca1 108.6(4) . . ?
C6 O5 C8 116.9(7) . . ?
C6 O5 Ca1 122.3(5) . . ?
C8 O5 Ca1 119.7(5) . . ?
C1 N1 C22' 118.0(11) . . ?
C1 N1 C22 118.0(11) . . ?
C1 N1 U1 124.0(8) . . ?
C22' N1 U1 116.1(8) . . ?
C22 N1 U1 116.1(8) . . ?
C18 N2 C19' 116.1(10) . . ?
C18 N2 C19 116.1(10) . . ?
C18 N2 U1 127.0(8) . . ?
C19' N2 U1 116.9(7) . . ?
C19 N2 U1 116.9(7) . . ?
C20 N3 C21 114.1(8) . . ?
C21' N3 C20' 119.7(10) . . ?
C21' N3 C23' 112.0(16) . . ?
C20' N3 C23' 101.8(18) . . ?
C20 N3 C23 107.1(15) . . ?
C21 N3 C23 106.9(14) . . ?
C20 N3 U1 110.0(7) . . ?
C21 N3 U1 108.3(7) . . ?
C21' N3 U1 103.6(12) . . ?
C20' N3 U1 109.7(12) . . ?
C23' N3 U1 110.1(8) . . ?
C23 N3 U1 110.5(5) . . ?
N1 C1 C2 128.5(11) . . ?
N1 C1 H1 115.8 . . ?
C2 C1 H1 115.8 . . ?
C7 C2 C1 125.8(12) . . ?
C7 C2 C3 117.2(12) . . ?
C1 C2 C3 117.0(11) . . ?
C4 C3 C2 122.5(10) . . ?
C4 C3 H3 118.7 . . ?
C2 C3 H3 118.7 . . ?
C3 C4 C5 119.2(10) . . ?
C3 C4 H4 120.4 . . ?
C5 C4 H4 120.4 . . ?
C6 C5 C4 119.6(10) . . ?
C6 C5 H5 120.2 . . ?
C4 C5 H5 120.2 . . ?
C5 C6 O5 123.7(9) . . ?
C5 C6 C7 122.2(9) . . ?
O5 C6 C7 114.0(8) . . ?
O1 C7 C2 122.2(10) . . ?
O1 C7 C6 118.7(8) . . ?
C2 C7 C6 119.1(10) . . ?
O5 C8 C9 107.2(6) . . ?
O5 C8 H8A 110.3 . . ?
C9 C8 H8A 110.3 . . ?
O5 C8 H8B 110.3 . . ?
C9 C8 H8B 110.3 . . ?
H8A C8 H8B 108.5 . . ?
O4 C9 C8 110.5(6) . . ?
O4 C9 Ca1 45.9(3) . . ?
C8 C9 Ca1 85.2(4) . . ?
O4 C9 H9A 109.5 . . ?
C8 C9 H9A 109.5 . . ?
Ca1 C9 H9A 155.4 . . ?
O4 C9 H9B 109.5 . . ?
C8 C9 H9B 109.5 . . ?
Ca1 C9 H9B 83.9 . . ?
H9A C9 H9B 108.1 . . ?
O4 C10 C11 106.6(6) . . ?
O4 C10 H10A 110.4 . . ?
C11 C10 H10A 110.4 . . ?
O4 C10 H10B 110.4 . . ?
C11 C10 H10B 110.4 . . ?
H10A C10 H10B 108.6 . . ?
O3 C11 C10 107.1(6) . . ?
O3 C11 H11A 110.3 . . ?
C10 C11 H11A 110.3 . . ?
O3 C11 H11B 110.3 . . ?
C10 C11 H11B 110.3 . . ?
H11A C11 H11B 108.5 . . ?
O3 C12 C17 114.1(8) . . ?
O3 C12 C13 123.4(8) . . ?
C17 C12 C13 122.5(9) . . ?
C14 C13 C12 118.0(10) . . ?
C14 C13 H13 121.0 . . ?
C12 C13 H13 121.0 . . ?
C15 C14 C13 122.5(11) . . ?
C15 C14 H14 118.8 . . ?
C13 C14 H14 118.8 . . ?
C14 C15 C16 120.9(11) . . ?
C14 C15 H15 119.5 . . ?
C16 C15 H15 119.5 . . ?
C17 C16 C15 117.7(10) . . ?
C17 C16 C18 124.2(11) . . ?
C15 C16 C18 118.1(11) . . ?
O2 C17 C12 118.3(8) . . ?
O2 C17 C16 123.4(9) . . ?
C12 C17 C16 118.4(10) . . ?
N2 C18 C16 128.9(11) . . ?
N2 C18 H18 115.6 . . ?
C16 C18 H18 115.6 . . ?
N2 C19 C20 109.4(10) . . ?
N2 C19 H19A 109.8 . . ?
C20 C19 H19A 109.8 . . ?
N2 C19 H19B 109.8 . . ?
C20 C19 H19B 109.8 . . ?
H19A C19 H19B 108.3 . . ?
N3 C20 C19 115.2(10) . . ?
N3 C20 H20A 108.5 . . ?
C19 C20 H20A 108.5 . . ?
N3 C20 H20B 108.5 . . ?
C19 C20 H20B 108.5 . . ?
H20A C20 H20B 107.5 . . ?
N3 C21 C22 108.5(11) . . ?
N3 C21 H21A 110.0 . . ?
C22 C21 H21A 110.0 . . ?
N3 C21 H21B 110.0 . . ?
C22 C21 H21B 110.0 . . ?
H21A C21 H21B 108.4 . . ?
N1 C22 C21 110.0(11) . . ?
N1 C22 H22A 109.7 . . ?
C21 C22 H22A 109.7 . . ?
N1 C22 H22B 109.7 . . ?
C21 C22 H22B 109.7 . . ?
H22A C22 H22B 108.2 . . ?
N3 C23 H23A 109.5 . . ?
N3 C23 H23B 109.5 . . ?
H23A C23 H23B 109.5 . . ?
N3 C23 H23C 109.5 . . ?
H23A C23 H23C 109.5 . . ?
H23B C23 H23C 109.5 . . ?
N2 C19' C20' 113.9(13) . . ?
N2 C19' H19C 108.8 . . ?
C20' C19' H19C 108.8 . . ?
N2 C19' H19D 108.8 . . ?
C20' C19' H19D 108.8 . . ?
H19C C19' H19D 107.7 . . ?
N3 C20' C19' 115.2(12) . . ?
N3 C20' H21C 108.5 . . ?
C19' C20' H21C 108.5 . . ?
N3 C20' H21D 108.5 . . ?
C19' C20' H21D 108.5 . . ?
H21C C20' H21D 107.5 . . ?
N3 C21' C22' 108.4(12) . . ?
N3 C21' H20C 110.0 . . ?
C22' C21' H20C 110.0 . . ?
N3 C21' H20D 110.0 . . ?
C22' C21' H20D 110.0 . . ?
H20C C21' H20D 108.4 . . ?
N1 C22' C21' 108.0(15) . . ?
N1 C22' H22C 110.1 . . ?
C21' C22' H22C 110.1 . . ?
N1 C22' H22D 110.1 . . ?
C21' C22' H22D 110.1 . . ?
H22C C22' H22D 108.4 . . ?
N3 C23' H23D 109.5 . . ?
N3 C23' H23E 109.5 . . ?
H23D C23' H23E 109.5 . . ?
N3 C23' H23F 109.5 . . ?
H23D C23' H23F 109.5 . . ?
H23E C23' H23F 109.5 . . ?
O12 S1 O13 114.4(7) . . ?
O12 S1 O11 113.3(6) . . ?
O13 S1 O11 118.2(6) . . ?
O12 S1 C24 103.5(6) . . ?
O13 S1 C24 104.2(7) . . ?
O11 S1 C24 100.4(5) . . ?
S1 O11 Ca1 139.8(4) . . ?
F13 C24 F11 109.8(11) . . ?
F13 C24 F12 103.4(12) . . ?
F11 C24 F12 109.1(10) . . ?
F13 C24 S1 112.5(9) . . ?
F11 C24 S1 111.3(9) . . ?
F12 C24 S1 110.3(8) . . ?
O22 S2 O21 111.4(7) . . ?
O22 S2 O23 113.3(8) . . ?
O21 S2 O23 116.4(8) . . ?
O22 S2 C25 107.6(7) . . ?
O21 S2 C25 103.6(5) . . ?
O23 S2 C25 103.4(6) . . ?
O22 S2 Ca1 128.0(5) . . ?
O21 S2 Ca1 34.0(4) . . ?
O23 S2 Ca1 82.5(7) . . ?
C25 S2 Ca1 116.6(4) . . ?
S2 O21 Ca1 126.8(6) . . ?
F21 C25 F22 109.7(12) . . ?
F21 C25 F23 106.9(11) . . ?
F22 C25 F23 108.3(12) . . ?
F21 C25 S2 110.7(9) . . ?
F22 C25 S2 111.2(9) . . ?
F23 C25 S2 110.0(8) . . ?

loop_
_geom_bond_atom_site_label_1
_geom_bond_atom_site_label_2
_geom_bond_distance
_geom_bond_site_symmetry_2
_geom_bond_publ_flag
U1 O7 1.767(4) . ?
U1 O8 1.768(4) . ?
U1 O2 2.293(7) . ?
U1 O1 2.301(7) . ?
U1 N1 2.495(11) . ?
U1 N2 2.550(9) . ?
U1 N3 2.595(6) . ?
U1 Ca1 3.7230(12) . ?
Ca1 O11 2.278(7) . ?
Ca1 O2 2.377(7) . ?
Ca1 O21 2.408(8) . ?
Ca1 O4 2.412(5) . ?
Ca1 O5 2.456(6) . ?
Ca1 O1 2.471(7) . ?
Ca1 O3 2.493(6) . ?
Ca1 C9 3.183(8) . ?
Ca1 S2 3.445(4) . ?
O1 C7 1.327(12) . ?
O1 O2 2.810(7) . ?
O2 C17 1.350(12) . ?
O3 C12 1.374(11) . ?
O3 C11 1.442(10) . ?
O4 C10 1.423(9) . ?
O4 C9 1.446(9) . ?
O5 C6 1.376(10) . ?
O5 C8 1.436(10) . ?
N1 C1 1.295(17) . ?
N1 C22' 1.493(17) . ?
N1 C22 1.493(17) . ?
N2 C18 1.273(17) . ?
N2 C19' 1.484(14) . ?
N2 C19 1.484(14) . ?
N3 C20 1.480(8) . ?
N3 C21 1.482(8) . ?
N3 C21' 1.483(9) . ?
N3 C20' 1.484(9) . ?
N3 C23' 1.496(9) . ?
N3 C23 1.502(8) . ?
C1 C2 1.425(18) . ?
C1 H1 0.9500 . ?
C2 C7 1.394(15) . ?
C2 C3 1.431(18) . ?
C3 C4 1.354(17) . ?
C3 H3 0.9500 . ?
C4 C5 1.397(15) . ?
C4 H4 0.9500 . ?
C5 C6 1.358(14) . ?
C5 H5 0.9500 . ?
C6 C7 1.401(14) . ?
C8 C9 1.506(11) . ?
C8 H8A 0.9900 . ?
C8 H8B 0.9900 . ?
C9 H9A 0.9900 . ?
C9 H9B 0.9900 . ?
C10 C11 1.521(12) . ?
C10 H10A 0.9900 . ?
C10 H10B 0.9900 . ?
C11 H11A 0.9900 . ?
C11 H11B 0.9900 . ?
C12 C17 1.388(14) . ?
C12 C13 1.394(13) . ?
C13 C14 1.372(16) . ?
C13 H13 0.9500 . ?
C14 C15 1.345(18) . ?
C14 H14 0.9500 . ?
C15 C16 1.427(16) . ?
C15 H15 0.9500 . ?
C16 C17 1.425(15) . ?
C16 C18 1.448(17) . ?
C18 H18 0.9500 . ?
C19 C20 1.515(8) . ?
C19 H19A 0.9900 . ?
C19 H19B 0.9900 . ?
C20 H20A 0.9900 . ?
C20 H20B 0.9900 . ?
C21 C22 1.522(9) . ?
C21 H21A 0.9900 . ?
C21 H21B 0.9900 . ?
C22 H22A 0.9900 . ?
C22 H22B 0.9900 . ?
C23 H23A 0.9800 . ?
C23 H23B 0.9800 . ?
C23 H23C 0.9800 . ?
C19' C20' 1.510(9) . ?
C19' H19C 0.9900 . ?
C19' H19D 0.9900 . ?
C20' H21C 0.9900 . ?
C20' H21D 0.9900 . ?
C21' C22' 1.523(9) . ?
C21' H20C 0.9900 . ?
C21' H20D 0.9900 . ?
C22' H22C 0.9900 . ?
C22' H22D 0.9900 . ?
C23' H23D 0.9800 . ?
C23' H23E 0.9800 . ?
C23' H23F 0.9800 . ?
S1 O12 1.405(9) . ?
S1 O13 1.414(10) . ?
S1 O11 1.444(7) . ?
S1 C24 1.826(14) . ?
C24 F13 1.275(16) . ?
C24 F11 1.323(15) . ?
C24 F12 1.342(13) . ?
S2 O22 1.396(10) . ?
S2 O21 1.411(8) . ?
S2 O23 1.430(10) . ?
S2 C25 1.819(14) . ?
C25 F21 1.296(14) . ?
C25 F22 1.318(16) . ?
C25 F23 1.359(14) . ?

loop_
_geom_torsion_atom_site_label_1
_geom_torsion_atom_site_label_2
_geom_torsion_atom_site_label_3
_geom_torsion_atom_site_label_4
_geom_torsion
_geom_torsion_site_symmetry_1
_geom_torsion_site_symmetry_2
_geom_torsion_site_symmetry_3
_geom_torsion_site_symmetry_4
_geom_torsion_publ_flag
C22' N1 C1 C2 -178.3(14) . . . . ?
C22 N1 C1 C2 -178.3(14) . . . . ?
U1 N1 C1 C2 -15(2) . . . . ?
N1 C1 C2 C7 -10(2) . . . . ?
N1 C1 C2 C3 171.4(14) . . . . ?
C7 C2 C3 C4 1.9(19) . . . . ?
C1 C2 C3 C4 -179.2(13) . . . . ?
C2 C3 C4 C5 -2(2) . . . . ?
C3 C4 C5 C6 -1.7(18) . . . . ?
C4 C5 C6 O5 -178.0(10) . . . . ?
C4 C5 C6 C7 5.0(17) . . . . ?
C8 O5 C6 C5 12.6(14) . . . . ?
Ca1 O5 C6 C5 -179.6(8) . . . . ?
C8 O5 C6 C7 -170.2(9) . . . . ?
Ca1 O5 C6 C7 -2.4(11) . . . . ?
U1 O1 C7 C2 36.6(16) . . . . ?
Ca1 O1 C7 C2 -175.3(9) . . . . ?
O2 O1 C7 C2 115.9(13) . . . . ?
U1 O1 C7 C6 -145.0(8) . . . . ?
Ca1 O1 C7 C6 3.1(13) . . . . ?
O2 O1 C7 C6 -65.7(16) . . . . ?
C1 C2 C7 O1 1(2) . . . . ?
C3 C2 C7 O1 179.7(11) . . . . ?
C1 C2 C7 C6 -177.5(12) . . . . ?
C3 C2 C7 C6 1.3(18) . . . . ?
C5 C6 C7 O1 176.8(10) . . . . ?
O5 C6 C7 O1 -0.5(14) . . . . ?
C5 C6 C7 C2 -4.8(17) . . . . ?
O5 C6 C7 C2 178.0(10) . . . . ?
C6 O5 C8 C9 160.6(8) . . . . ?
Ca1 O5 C8 C9 -7.5(10) . . . . ?
C10 O4 C9 C8 74.1(8) . . . . ?
Ca1 O4 C9 C8 -60.8(7) . . . . ?
C10 O4 C9 Ca1 134.9(6) . . . . ?
O5 C8 C9 O4 44.1(9) . . . . ?
O5 C8 C9 Ca1 5.0(6) . . . . ?
C9 O4 C10 C11 -174.7(6) . . . . ?
Ca1 O4 C10 C11 -44.9(7) . . . . ?
C12 O3 C11 C10 173.1(7) . . . . ?
Ca1 O3 C11 C10 -42.7(8) . . . . ?
O4 C10 C11 O3 54.8(8) . . . . ?
C11 O3 C12 C17 167.5(8) . . . . ?
Ca1 O3 C12 C17 23.4(11) . . . . ?
C11 O3 C12 C13 -12.3(13) . . . . ?
Ca1 O3 C12 C13 -156.4(8) . . . . ?
O3 C12 C13 C14 -178.3(10) . . . . ?
C17 C12 C13 C14 2.0(17) . . . . ?
C12 C13 C14 C15 -1(2) . . . . ?
C13 C14 C15 C16 2(2) . . . . ?
C14 C15 C16 C17 -3.4(18) . . . . ?
C14 C15 C16 C18 179.0(13) . . . . ?
U1 O2 C17 C12 146.8(8) . . . . ?
Ca1 O2 C17 C12 -18.6(12) . . . . ?
O1 O2 C17 C12 54(2) . . . . ?
U1 O2 C17 C16 -33.8(15) . . . . ?
Ca1 O2 C17 C16 160.8(8) . . . . ?
O1 O2 C17 C16 -126.2(15) . . . . ?
O3 C12 C17 O2 -4.2(14) . . . . ?
C13 C12 C17 O2 175.5(10) . . . . ?
O3 C12 C17 C16 176.4(9) . . . . ?
C13 C12 C17 C16 -3.9(16) . . . . ?
C15 C16 C17 O2 -174.9(10) . . . . ?
C18 C16 C17 O2 2.6(18) . . . . ?
C15 C16 C17 C12 4.4(16) . . . . ?
C18 C16 C17 C12 -178.1(11) . . . . ?
C19' N2 C18 C16 178.6(13) . . . . ?
C19 N2 C18 C16 178.6(13) . . . . ?
U1 N2 C18 C16 -3(2) . . . . ?
C17 C16 C18 N2 15(2) . . . . ?
C15 C16 C18 N2 -167.8(13) . . . . ?
C18 N2 C19 C20 -149.6(13) . . . . ?
U1 N2 C19 C20 31.7(14) . . . . ?
C21 N3 C20 C19 166.5(15) . . . . ?
C23 N3 C20 C19 -75.4(16) . . . . ?
U1 N3 C20 C19 44.7(15) . . . . ?
N2 C19 C20 N3 -51.7(18) . . . . ?
C20 N3 C21 C22 -177.1(14) . . . . ?
C23 N3 C21 C22 64.7(15) . . . . ?
U1 N3 C21 C22 -54.3(13) . . . . ?
C1 N1 C22 C21 132.1(14) . . . . ?
U1 N1 C22 C21 -32.7(15) . . . . ?
N3 C21 C22 N1 58.7(16) . . . . ?
C18 N2 C19' C20' 166.0(16) . . . . ?
U1 N2 C19' C20' -12.7(18) . . . . ?
C21' N3 C20' C19' -165(2) . . . . ?
C23' N3 C20' C19' 71(3) . . . . ?
U1 N3 C20' C19' -45(3) . . . . ?
N2 C19' C20' N3 40(3) . . . . ?
C20' N3 C21' C22' -175(2) . . . . ?
C23' N3 C21' C22' -56(2) . . . . ?
U1 N3 C21' C22' 62.7(19) . . . . ?
C1 N1 C22' C21' -167.7(14) . . . . ?
U1 N1 C22' C21' 27.5(14) . . . . ?
N3 C21' C22' N1 -62(2) . . . . ?
O12 S1 O11 Ca1 89.3(9) . . . . ?
O13 S1 O11 Ca1 -48.5(11) . . . . ?
C24 S1 O11 Ca1 -160.9(8) . . . . ?
O12 S1 C24 F13 178.9(10) . . . . ?
O13 S1 C24 F13 -61.2(11) . . . . ?
O11 S1 C24 F13 61.6(11) . . . . ?
O12 S1 C24 F11 55.1(10) . . . . ?
O13 S1 C24 F11 175.1(9) . . . . ?
O11 S1 C24 F11 -62.1(9) . . . . ?
O12 S1 C24 F12 -66.2(10) . . . . ?
O13 S1 C24 F12 53.7(11) . . . . ?
O11 S1 C24 F12 176.6(9) . . . . ?
O22 S2 O21 Ca1 126.9(7) . . . . ?
O23 S2 O21 Ca1 -5.0(8) . . . . ?
C25 S2 O21 Ca1 -117.7(6) . . . . ?
O22 S2 C25 F21 175.2(10) . . . . ?
O21 S2 C25 F21 57.1(10) . . . . ?
O23 S2 C25 F21 -64.7(11) . . . . ?
Ca1 S2 C25 F21 23.5(10) . . . . ?
O22 S2 C25 F22 53.0(12) . . . . ?
O21 S2 C25 F22 -65.1(11) . . . . ?
O23 S2 C25 F22 173.1(11) . . . . ?
Ca1 S2 C25 F22 -98.7(10) . . . . ?
O22 S2 C25 F23 -66.9(11) . . . . ?
O21 S2 C25 F23 175.0(9) . . . . ?
O23 S2 C25 F23 53.2(12) . . . . ?
Ca1 S2 C25 F23 141.4(8) . . . . ?
